data_4321035
loop_
_publ_author_name
'Raymond J. Batchelor'
'Frederick W. B. Einstein'
'Ian D. Gay'
'Jian-Hua Gu'
'Seema Mehta'
'B. Mario Pinto'
'Xue-Min Zhou'

_publ_contact_author
;
 F.W.B. Einstein
 Dept. of Chemistry, Simon Fraser University
 8888 University Way
 Burnaby, B.C.
 Canada
 V5A 1S6
;
_publ_contact_author_email einstein@sfu.ca
_publ_contact_author_fax 604-291-3765
_publ_contact_author_phone 604-291-4878
_publ_section_title
;
 Synthesis, Characterization, and Redox Behavior of New Selenium Coronands
 and of Copper(I) and Copper(II) Complexes of Selenium Coronands
;
_journal_name_full 'Inorganic Chemistry'
_journal_page_first 2558
_journal_page_last 2571
_journal_paper_doi 10.1021/ic991345p
_journal_volume 39
_journal_year 2000
_chemical_formula_moiety 'Se2 Cu S4 F6 O6 C14 H24 '
_chemical_formula_sum 'C14 H24 Cu F6 O6 S4 Se2'
_chemical_formula_weight 752.03
_chemical_name_systematic ?
_space_group_IT_number 14
_symmetry_cell_setting monoclinic
_symmetry_space_group_name_Hall '-P 2yn'
_symmetry_space_group_name_H-M 'P 1 21/n 1'
_cell_angle_alpha 90.0
_cell_angle_beta 97.95(2)
_cell_angle_gamma 90.0
_cell_formula_units_Z 2
_cell_length_a 8.882(2)
_cell_length_b 10.874(2)
_cell_length_c 13.360(2)
_cell_measurement_reflns_used 25
_cell_measurement_temperature 297
_cell_measurement_theta_max 20.75
_cell_measurement_theta_min 16.00
_cell_volume 1277.9(4)
_computing_data_reduction 'NRCVAX DATRD2'
_computing_molecular_graphics NRCVAX
_computing_publication_material 'NRCVAX TABLES'
_computing_structure_refinement CRYSTALS
_computing_structure_solution 'NRCVAX SOLVER'
_diffrn_ambient_temperature 297
_diffrn_measurement_device 'Nonius CAD-4    '
_diffrn_measurement_method 'Theta/2theta scan b/P/b '
_diffrn_radiation_monochromator graphite
_diffrn_radiation_source 'xray tube'
_diffrn_radiation_type 'Molybdenum K\a'
_diffrn_radiation_wavelength 0.70930
_diffrn_reflns_av_R_equivalents 0.028
_diffrn_reflns_limit_h_max 10
_diffrn_reflns_limit_h_min -10
_diffrn_reflns_limit_k_max 12
_diffrn_reflns_limit_k_min 0
_diffrn_reflns_limit_l_max 15
_diffrn_reflns_limit_l_min 0
_diffrn_reflns_number 2350
_diffrn_reflns_theta_max 25.
_diffrn_reflns_theta_min 2.00
_diffrn_standards_decay_% 2.0
_diffrn_standards_interval_time 60
_diffrn_standards_number 2
_exptl_absorpt_coefficient_mu 4.06
_exptl_absorpt_correction_T_max 0.6645
_exptl_absorpt_correction_T_min 0.5638
_exptl_absorpt_correction_type integration
_exptl_crystal_density_diffrn 1.954
_exptl_crystal_F_000 743.36
_exptl_crystal_size_max 0.10
_exptl_crystal_size_mid 0.16
_exptl_crystal_size_min 0.24
_refine_diff_density_max 0.39
_refine_diff_density_min -0.27
_refine_ls_goodness_of_fit_obs 1.38
_refine_ls_matrix_type full
_refine_ls_number_parameters 176
_refine_ls_number_reflns 1610
_refine_ls_number_restraints 44
_refine_ls_R_factor_obs 0.028
_refine_ls_shift/esd_max 0.02
_refine_ls_structure_factor_coef F
_refine_ls_weighting_details 1/(\s^2^(F)+0.0002F^2^)
_refine_ls_weighting_scheme sigma
_refine_ls_wR_factor_obs 0.032
_reflns_number_observed 1609
_reflns_number_total 2232
_reflns_observed_criterion 'Inet > 2.5\s(Inet)'
_cod_data_source_file ic991345p_5.cif
_cod_data_source_block cusseii
_cod_depositor_comments
;
 Changing the _atom_site_occupancy data item value from '.' to '1'
 for all fully occupied atom sites.

 Antanas Vaitkus,
 2017-02-19
;
_cod_original_cell_volume 1277.9
_cod_original_formula_sum 'Se2 Cu S4 F6 O6 C14 H24 '
_cod_database_code 4321035

loop_
_symmetry_equiv_pos_as_xyz
x,y,z
-x,-y,-z
1/2-x,1/2+y,1/2-z
1/2+x,1/2-y,1/2+z

loop_
_atom_site_aniso_label
_atom_site_aniso_U_11
_atom_site_aniso_U_22
_atom_site_aniso_U_33
_atom_site_aniso_U_12
_atom_site_aniso_U_13
_atom_site_aniso_U_23
_atom_site_aniso_type_symbol
Se(1) 0.0443(3) 0.0431(3) 0.0482(3) -0.00322(24) -0.00356(24) -0.0059(3) Se
Se(5) 0.0495(3) 0.0507(3) 0.0433(3) 0.0022(3) 0.00472(24) 0.0073(3) Se
S(1) 0.0443(3) 0.0431(3) 0.0482(3) -0.00322(24) -0.00356(24) -0.0059(3) S
S(5) 0.0495(3) 0.0507(3) 0.0433(3) 0.0022(3) 0.00472(24) 0.0073(3) S
Cu 0.0417(3) 0.0423(3) 0.0380(3) -0.0013(3) 0.0010(3) 0.0000(3) Cu
S(0) 0.0475(6) 0.0407(12) 0.0521(16) 0.0005(8) 0.0061(8) -0.0070(12) S
F(1) 0.201(13) 0.082(6) 0.155(10) 0.078(8) 0.082(9) 0.022(6) F
F(2) 0.103(7) 0.076(6) 0.139(7) -0.016(5) 0.022(5) 0.038(5) F
F(3) 0.077(4) 0.119(8) 0.113(6) 0.005(5) -0.013(4) 0.053(5) F
O(1) 0.068(5) 0.050(3) 0.0597(14) 0.007(3) 0.0131(23) -0.0114(17) O
O(2) 0.0589(14) 0.0668(22) 0.058(5) -0.0116(14) 0.0145(22) -0.006(3) O
O(3) 0.057(3) 0.074(7) 0.0755(23) 0.007(4) -0.0103(17) -0.020(4) O
C(0) 0.068(7) 0.052(5) 0.090(8) 0.014(4) 0.018(4) 0.011(4) C
S(10) 0.0475(6) 0.0407(12) 0.0521(16) 0.0005(8) 0.0061(8) -0.0070(12) S
F(11) 0.204(12) 0.037(4) 0.154(9) 0.000(5) 0.092(8) -0.023(5) F
F(12) 0.117(7) 0.072(6) 0.157(9) -0.017(5) 0.062(7) 0.027(6) F
F(13) 0.141(8) 0.095(7) 0.182(12) 0.023(6) -0.053(7) 0.048(7) F
O(11) 0.068(5) 0.050(3) 0.0597(14) 0.007(3) 0.0131(23) -0.0114(17) O
O(12) 0.0589(14) 0.0668(22) 0.058(5) -0.0116(14) 0.0145(22) -0.006(3) O
O(13) 0.057(3) 0.074(7) 0.0755(23) 0.007(4) -0.0103(17) -0.020(4) O
C(10) 0.064(5) 0.043(3) 0.088(7) 0.012(4) 0.024(5) 0.001(4) C
C(2) 0.0517(23) 0.068(3) 0.065(3) 0.0064(21) -0.0132(20) 0.0032(23) C
C(3) 0.067(3) 0.087(3) 0.0493(24) 0.015(3) -0.0153(21) 0.0083(22) C
C(4) 0.060(3) 0.075(3) 0.0579(25) 0.0126(23) 0.0021(20) 0.0242(23) C
C(6) 0.075(3) 0.0405(22) 0.066(3) -0.0065(20) 0.0088(22) 0.0118(19) C
C(7) 0.066(3) 0.063(3) 0.083(3) -0.0185(23) 0.0140(25) 0.0055(25) C
C(8) 0.0401(21) 0.063(3) 0.068(3) -0.0072(19) 0.0081(19) -0.0057(22) C

loop_
_atom_site_label
_atom_site_fract_x
_atom_site_fract_y
_atom_site_fract_z
_atom_site_U_iso_or_equiv
_atom_site_thermal_displace_type
_atom_site_calc_flag
_atom_site_refinement_flags
_atom_site_type_symbol
_atom_site_occupancy
Se(1) 1.21525(6) 0.60276(5) 0.09358(4) 0.0461(3) Uani ? . Se 0.5
Se(5) 0.94432(6) 0.40843(5) 0.15532(4) 0.0480(3) Uani ? . Se 0.5
S(1) 1.21525(6) 0.60276(5) 0.09358(4) 0.0461(3) Uani ? . S 0.5
S(5) 0.94432(6) 0.40843(5) 0.15532(4) 0.0480(3) Uani ? . S 0.5
Cu 1.00000 0.50000 0.00000 0.0411(3) Uani ? S Cu 1
S(0) 0.7943(10) 0.7487(5) 0.1086(7) 0.0469(11) Uani ? . S 0.5
F(1) 0.6654(13) 0.9621(9) 0.1052(7) 0.141(9) Uani ? . F 0.5
F(2) 0.8426(10) 0.9505(11) 0.0135(10) 0.105(6) Uani ? . F 0.5
F(3) 0.6324(10) 0.8715(10) -0.0350(6) 0.106(6) Uani ? . F 0.5
O(1) 0.8536(14) 0.6837(10) 0.0279(9) 0.059(3) Uani ? . O 0.5
O(2) 0.6566(14) 0.6982(11) 0.1365(12) 0.061(3) Uani ? . O 0.5
O(3) 0.9065(14) 0.7865(8) 0.1904(9) 0.071(4) Uani ? . O 0.5
C(0) 0.7308(8) 0.8918(7) 0.0460(6) 0.069(6) Uani ? . C 0.5
S(10) 0.7991(10) 0.7329(5) 0.1200(7) 0.0469(11) Uani ? . S 0.5
F(11) 0.7527(12) 0.9643(7) 0.1506(8) 0.125(8) Uani ? . F 0.5
F(12) 0.8928(12) 0.9332(11) 0.0411(10) 0.112(7) Uani ? . F 0.5
F(13) 0.6582(13) 0.9022(10) 0.0057(8) 0.146(8) Uani ? . F 0.5
O(11) 0.8204(14) 0.6665(10) 0.0290(9) 0.059(3) Uani ? . O 0.5
O(12) 0.6579(14) 0.7064(12) 0.1577(11) 0.061(3) Uani ? . O 0.5
O(13) 0.9306(14) 0.7385(8) 0.1955(9) 0.071(4) Uani ? . O 0.5
C(10) 0.7742(9) 0.8905(6) 0.0773(6) 0.064(5) Uani ? . C 0.5
C(2) 1.3315(5) 0.4810(4) 0.1712(3) 0.0637(25) Uani ? . C 1
C(3) 1.2495(5) 0.4309(5) 0.2555(3) 0.070(3) Uani ? . C 1
C(4) 1.1272(4) 0.3377(4) 0.2211(3) 0.065(3) Uani ? . C 1
C(6) 0.8572(5) 0.2550(3) 0.1082(3) 0.0606(24) Uani ? . C 1
C(7) 0.6900(5) 0.2695(4) 0.0702(4) 0.070(3) Uani ? . C 1
C(8) 0.6509(4) 0.3819(4) 0.0061(3) 0.0571(23) Uani ? . C 1
H(21) 1.4254(5) 0.5162(4) 0.2004(3) 0.073(4) Uiso ? . H 1
H(22) 1.3506(5) 0.4143(4) 0.1287(3) 0.073(4) Uiso ? . H 1
H(31) 1.3218(5) 0.3950(5) 0.3063(3) 0.079(4) Uiso ? . H 1
H(32) 1.2014(5) 0.4985(5) 0.2833(3) 0.079(4) Uiso ? . H 1
H(41) 1.1665(4) 0.2830(4) 0.1755(3) 0.074(4) Uiso ? . H 1
H(42) 1.1041(4) 0.2929(4) 0.2782(3) 0.074(4) Uiso ? . H 1
H(61) 0.9072(5) 0.2257(3) 0.0543(3) 0.070(4) Uiso ? . H 1
H(62) 0.8701(5) 0.1973(3) 0.1622(3) 0.070(4) Uiso ? . H 1
H(71) 0.6372(5) 0.2738(4) 0.1274(4) 0.079(4) Uiso ? . H 1
H(72) 0.6556(5) 0.1999(4) 0.0304(4) 0.079(4) Uiso ? . H 1
H(81) 0.6624(4) 0.4523(4) 0.0487(3) 0.066(4) Uiso ? . H 1
H(82) 0.5490(4) 0.3775(4) -0.0268(3) 0.066(4) Uiso ? . H 1

loop_
_atom_type_symbol
_atom_type_description
_atom_type_scat_dispersion_real
_atom_type_scat_dispersion_imag
_atom_type_scat_source
Se ? -0.178 2.223 'International Tables Vol. IV Table 2.2B'
Cu ? 0.263 1.266 'International Tables Vol. IV Table 2.2B'
S ? 0.110 0.124 'International Tables Vol. IV Table 2.2B'
F ? 0.014 0.010 'International Tables Vol. IV Table 2.2B'
O ? 0.008 0.006 'International Tables Vol. IV Table 2.2B'
C ? 0.002 0.002 'International Tables Vol. IV Table 2.2B'
H ? 0.000 0.000 'International Tables Vol. IV Table 2.2B'

loop_
_geom_angle_atom_site_label_1
_geom_angle_atom_site_label_2
_geom_angle_atom_site_label_3
_geom_angle
_geom_angle_site_symmetry_1
_geom_angle_site_symmetry_2
_geom_angle_site_symmetry_3
_geom_angle_publ_flag
Cu Se(1) C(2) 107.02(13) ? ? ? ?
Cu Se(1) C(8) 101.79(12) ? ? 2_765 ?
C(2) Se(1) C(8) 95.61(18) ? ? 2_765 ?
Cu Se(5) C(4) 107.51(13) ? ? ? ?
Cu Se(5) C(6) 101.46(14) ? ? ? ?
C(4) Se(5) C(6) 94.61(18) ? ? ? ?
Cu S(1) C(2) 107.02(13) ? ? ? ?
Cu S(1) C(8) 101.79(12) ? ? 2_765 ?
C(2) S(1) C(8) 95.61(18) ? ? 2_765 ?
Cu S(5) C(4) 107.51(13) ? ? ? ?
Cu S(5) C(6) 101.46(14) ? ? ? ?
C(4) S(5) C(6) 94.61(18) ? ? ? ?
Se(1) Cu Se(5) 89.281(23) ? ? ? ?
Se(1) Cu S(5) 89.281(23) ? ? ? ?
Se(1) Cu S(5) 90.719(23) ? ? 2_765 ?
Se(1) Cu Se(5) 90.719(23) 2_765 ? ? ?
Se(1) Cu S(5) 90.719(23) 2_765 ? ? ?
Se(5) Cu S(1) 89.281(23) ? ? ? ?
Se(5) Cu S(1) 90.719(23) ? ? 2_765 ?
Se(5) Cu S(1) 90.719(23) 2_765 ? ? ?
S(1) Cu S(5) 89.281(23) ? ? ? ?
S(1) Cu S(5) 90.719(23) ? ? 2_765 ?
S(1) Cu S(5) 90.719(23) 2_765 ? ? ?
O(1) S(0) O(2) 114.7(9) ? ? ? ?
O(1) S(0) O(3) 114.9(9) ? ? ? ?
O(1) S(0) C(0) 101.4(7) ? ? ? ?
O(2) S(0) O(3) 116.0(10) ? ? ? ?
O(2) S(0) C(0) 103.0(7) ? ? ? ?
O(3) S(0) C(0) 104.1(6) ? ? ? ?
S(0) C(0) F(1) 111.1(7) ? ? ? ?
S(0) C(0) F(2) 111.7(7) ? ? ? ?
S(0) C(0) F(3) 111.3(7) ? ? ? ?
F(1) C(0) F(2) 110.0(9) ? ? ? ?
F(1) C(0) F(3) 107.5(8) ? ? ? ?
F(2) C(0) F(3) 105.0(9) ? ? ? ?
O(11) S(10) O(12) 114.4(9) ? ? ? ?
O(11) S(10) O(13) 115.0(9) ? ? ? ?
O(11) S(10) C(10) 103.4(7) ? ? ? ?
O(12) S(10) O(13) 115.2(10) ? ? ? ?
O(12) S(10) C(10) 103.0(7) ? ? ? ?
O(13) S(10) C(10) 103.5(6) ? ? ? ?
S(10) C(10) F(11) 111.8(7) ? ? ? ?
S(10) C(10) F(12) 112.6(7) ? ? ? ?
S(10) C(10) F(13) 111.8(7) ? ? ? ?
F(11) C(10) F(12) 105.6(8) ? ? ? ?
F(11) C(10) F(13) 107.9(8) ? ? ? ?
F(12) C(10) F(13) 106.7(9) ? ? ? ?
Se(1) C(2) C(3) 111.9(3) ? ? ? ?
S(1) C(2) C(3) 111.9(3) ? ? ? ?
C(2) C(3) C(4) 114.4(4) ? ? ? ?
Se(5) C(4) C(3) 113.7(3) ? ? ? ?
S(5) C(4) C(3) 113.7(3) ? ? ? ?
Se(5) C(6) C(7) 110.8(3) ? ? ? ?
S(5) C(6) C(7) 110.8(3) ? ? ? ?
C(6) C(7) C(8) 114.5(4) ? ? ? ?
Se(1) C(8) C(7) 110.6(3) 2_765 ? ? ?
S(1) C(8) C(7) 110.6(3) 2_765 ? ? ?

loop_
_geom_bond_atom_site_label_1
_geom_bond_atom_site_label_2
_geom_bond_distance
_geom_bond_site_symmetry_1
_geom_bond_site_symmetry_2
_geom_bond_publ_flag
Se(1) Cu 2.4095(7) ? ? ?
Se(1) C(2) 1.897(4) ? ? ?
Se(1) C(8) 1.911(4) ? 2_765 ?
Se(5) Cu 2.4137(6) ? ? ?
Se(5) C(4) 1.900(4) ? ? ?
Se(5) C(6) 1.909(4) ? ? ?
S(1) Cu 2.4095(7) ? ? ?
S(1) C(2) 1.897(4) ? ? ?
S(1) C(8) 1.911(4) ? 2_765 ?
S(5) Cu 2.4137(6) ? ? ?
S(5) C(4) 1.900(4) ? ? ?
S(5) C(6) 1.909(4) ? ? ?
S(0) O(1) 1.447(15) ? ? ?
S(0) O(2) 1.437(16) ? ? ?
S(0) O(3) 1.434(13) ? ? ?
S(0) C(0) 1.819(10) ? ? ?
S(0) C(10) 1.601(9) ? ? ?
F(1) C(0) 1.294(13) ? ? ?
F(2) C(0) 1.304(14) ? ? ?
F(3) C(0) 1.312(11) ? ? ?
S(10) O(11) 1.449(15) ? ? ?
S(10) O(12) 1.443(16) ? ? ?
S(10) O(13) 1.435(14) ? ? ?
S(10) C(10) 1.810(9) ? ? ?
F(11) C(10) 1.301(12) ? ? ?
F(12) C(10) 1.304(14) ? ? ?
F(13) C(10) 1.312(13) ? ? ?
C(2) C(3) 1.523(6) ? ? ?
C(3) C(4) 1.510(6) ? ? ?
C(6) C(7) 1.510(6) ? ? ?
C(7) C(8) 1.506(6) ? ? ?

loop_
_geom_contact_atom_site_label_1
_geom_contact_atom_site_label_2
_geom_contact_distance
_geom_contact_site_symmetry_1
_geom_contact_site_symmetry_2
_geom_contact_publ_flag
? ? ? ? ? ?

loop_
_geom_torsion_atom_site_label_1
_geom_torsion_atom_site_label_2
_geom_torsion_atom_site_label_3
_geom_torsion_atom_site_label_4
_geom_torsion
_geom_torsion_site_symmetry_1
_geom_torsion_site_symmetry_2
_geom_torsion_site_symmetry_3
_geom_torsion_site_symmetry_4
_geom_torsion_publ_flag
? ? ? ? ? ? ? ? ? ?
